data_7712617
loop_
_publ_author_name
'Xu, Shi-Nuo'
'Zheng, Yan'
'Ye, Jing-Yao'
'Chen, Zhong-Yang'
'Yan, Jian-Feng'
'Geng, Yan-Hou'
'Hong, Wenjing'
'Yuan, Yao-Feng'

_publ_section_title
;
 Conductance of <i>o</i>-carborane-based wires with different substitution
 patterns.
;
_journal_name_full 'Dalton transactions (Cambridge, England : 2003)'
_journal_paper_doi 10.1039/d3dt00011g
_journal_year 2023
_chemical_formula_moiety 'C16 H18 B10 N2'
_chemical_formula_sum 'C16 H18 B10 N2'
_chemical_formula_weight 346.42
_space_group_crystal_system monoclinic
_space_group_IT_number 14
_space_group_name_Hall '-P 2ybc'
_space_group_name_H-M_alt 'P 1 21/c 1'
_atom_sites_solution_hydrogens geom
_audit_creation_date 2022-01-18
_audit_creation_method
;
Olex2 1.3
(compiled 2020.11.12 svn.r5f609507 for OlexSys, GUI svn.r6408)
;
_audit_update_record
;
2022-12-03 deposited with the CCDC.	2023-03-13 downloaded from the CCDC.
;
_cell_angle_alpha 90
_cell_angle_beta 97.2876(17)
_cell_angle_gamma 90
_cell_formula_units_Z 4
_cell_length_a 14.0009(3)
_cell_length_b 12.7944(2)
_cell_length_c 10.7411(2)
_cell_measurement_reflns_used 8188
_cell_measurement_temperature 100(2)
_cell_measurement_theta_max 76.3850
_cell_measurement_theta_min 3.2000
_cell_volume 1908.54(6)
_computing_molecular_graphics 'Olex2 1.3 (Dolomanov et al., 2009)'
_computing_publication_material 'Olex2 1.3 (Dolomanov et al., 2009)'
_computing_structure_refinement 'SHELXL-2018/3 (Sheldrick, 2018)'
_computing_structure_solution 'SHELXT 2018/2 (Sheldrick, 2018)'
_diffrn_ambient_temperature 100(2)
_diffrn_measured_fraction_theta_full 0.997
_diffrn_measured_fraction_theta_max 0.960
_diffrn_measurement_device_type 'XtaLAB Synergy R, HyPix'
_diffrn_radiation_type CuK\a
_diffrn_radiation_wavelength 1.54184
_diffrn_reflns_av_R_equivalents 0.0276
_diffrn_reflns_av_unetI/netI 0.0264
_diffrn_reflns_Laue_measured_fraction_full 0.997
_diffrn_reflns_Laue_measured_fraction_max 0.960
_diffrn_reflns_limit_h_max 17
_diffrn_reflns_limit_h_min -17
_diffrn_reflns_limit_k_max 15
_diffrn_reflns_limit_k_min -10
_diffrn_reflns_limit_l_max 13
_diffrn_reflns_limit_l_min -12
_diffrn_reflns_number 13039
_diffrn_reflns_point_group_measured_fraction_full 0.997
_diffrn_reflns_point_group_measured_fraction_max 0.960
_diffrn_reflns_theta_full 67.684
_diffrn_reflns_theta_max 76.516
_diffrn_reflns_theta_min 3.182
_exptl_absorpt_coefficient_mu 0.463
_exptl_crystal_density_diffrn 1.206
_exptl_crystal_description needle
_exptl_crystal_F_000 712
_refine_diff_density_max 0.273
_refine_diff_density_min -0.211
_refine_diff_density_rms 0.040
_refine_ls_extinction_coef 0.0016(3)
_refine_ls_extinction_expression Fc^*^=kFc[1+0.001xFc^2^\l^3^/sin(2\q)]^-1/4^
_refine_ls_extinction_method SHELXL
_refine_ls_goodness_of_fit_ref 1.057
_refine_ls_hydrogen_treatment constr
_refine_ls_matrix_type full
_refine_ls_number_parameters 254
_refine_ls_number_reflns 3846
_refine_ls_number_restraints 0
_refine_ls_restrained_S_all 1.057
_refine_ls_R_factor_all 0.0462
_refine_ls_R_factor_gt 0.0408
_refine_ls_shift/su_max 0.000
_refine_ls_shift/su_mean 0.000
_refine_ls_structure_factor_coef Fsqd
_refine_ls_weighting_details
;
 w=1/[\s^2^(Fo^2^)+(0.0613P)^2^+0.6120P]
 where P=(Fo^2^+2Fc^2^)/3
;
_refine_ls_weighting_scheme calc
_refine_ls_wR_factor_gt 0.1094
_refine_ls_wR_factor_ref 0.1125
_reflns_Friedel_coverage 0.000
_reflns_number_gt 3425
_reflns_number_total 3846
_reflns_threshold_expression 'I > 2\s(I)'
_cod_data_source_file d3dt00011g2.cif
_cod_data_source_block p-OCB
_cod_original_cell_volume 1908.53(6)
_cod_database_code 7712617
_shelxl_version_number 2013-2
_shelx_space_group_comment
;
The symmetry employed for this shelxl refinement is uniquely defined
by the following loop, which should always be used as a source of
symmetry information in preference to the above space-group names.
They are only intended as comments.
;
_olex2_refinement_description
;
1.a Aromatic/amide H refined with riding coordinates:
 C14(H14), C18(H18), C17(H17), C26(H26), C15(H15), C22(H22), C25(H25), C23(H23)
1.b Boron cage BH refined with riding coordinates:
 B9(H9), B11(H11), B10(H10), B3(H3), B6(H6), B7(H7), B4(H4), B2(H2), B5(H5),
 B8(H8)
;
_olex2_submission_special_instructions 'No special instructions were received'

loop_
_space_group_symop_operation_xyz
'x, y, z'
'-x, y+1/2, -z+1/2'
'-x, -y, -z'
'x, -y-1/2, z-1/2'

loop_
_atom_site_label
_atom_site_type_symbol
_atom_site_fract_x
_atom_site_fract_y
_atom_site_fract_z
_atom_site_U_iso_or_equiv
_atom_site_adp_type
_atom_site_occupancy
_atom_site_site_symmetry_order
_atom_site_calc_flag
_atom_site_refinement_flags_posn
_atom_site_refinement_flags_adp
_atom_site_refinement_flags_occupancy
_atom_site_disorder_assembly
_atom_site_disorder_group
N20 N 0.53128(9) 0.02817(9) 0.85233(11) 0.0321(3) Uani 1 1 d . . . . .
C21 C 0.16524(8) 0.48265(9) 0.76572(11) 0.0173(2) Uani 1 1 d . . . . .
N28 N 0.04301(10) 0.33915(9) 0.30243(11) 0.0356(3) Uani 1 1 d . . . . .
C14 C 0.38646(8) 0.36838(9) 0.85482(11) 0.0201(3) Uani 1 1 d . . . . .
H14 H 0.3919 0.4303 0.8074 0.024 Uiso 1 1 calc R U . . .
C16 C 0.42767(8) 0.18829(9) 0.89638(11) 0.0201(3) Uani 1 1 d . . . . .
C13 C 0.32880(8) 0.36776(9) 0.95143(11) 0.0176(2) Uani 1 1 d . . . . .
C12 C 0.19525(8) 0.52665(8) 0.89483(11) 0.0170(2) Uani 1 1 d . . . . .
C18 C 0.31731(8) 0.27473(9) 1.01613(12) 0.0209(3) Uani 1 1 d . . . . .
H18 H 0.2752 0.2728 1.0789 0.025 Uiso 1 1 calc R U . . .
C17 C 0.36681(9) 0.18527(9) 0.98953(12) 0.0219(3) Uani 1 1 d . . . . .
H17 H 0.3593 0.1224 1.0344 0.026 Uiso 1 1 calc R U . . .
C26 C 0.19890(9) 0.52865(9) 0.66155(12) 0.0213(3) Uani 1 1 d . . . . .
H26 H 0.2435 0.5848 0.6732 0.026 Uiso 1 1 calc R U . . .
C15 C 0.43594(8) 0.27924(10) 0.82742(11) 0.0218(3) Uani 1 1 d . . . . .
H15 H 0.4754 0.2802 0.7617 0.026 Uiso 1 1 calc R U . . .
C1 C 0.28384(8) 0.46692(9) 0.99280(11) 0.0178(2) Uani 1 1 d . . . . .
C22 C 0.10027(9) 0.40004(9) 0.74747(12) 0.0219(3) Uani 1 1 d . . . . .
H22 H 0.0769 0.3685 0.8178 0.026 Uiso 1 1 calc R U . . .
C24 C 0.10295(9) 0.40994(9) 0.52483(11) 0.0221(3) Uani 1 1 d . . . . .
C25 C 0.16771(9) 0.49304(10) 0.54138(12) 0.0233(3) Uani 1 1 d . . . . .
H25 H 0.1903 0.5250 0.4708 0.028 Uiso 1 1 calc R U . . .
C23 C 0.06936(9) 0.36336(10) 0.62772(12) 0.0244(3) Uani 1 1 d . . . . .
H23 H 0.0254 0.3066 0.6161 0.029 Uiso 1 1 calc R U . . .
C19 C 0.48433(9) 0.09804(10) 0.87182(12) 0.0241(3) Uani 1 1 d . . . . .
C27 C 0.06987(10) 0.37132(10) 0.40049(12) 0.0266(3) Uani 1 1 d . . . . .
B9 B 0.16646(9) 0.45909(10) 1.02514(12) 0.0176(3) Uani 1 1 d . . . . .
H9 H 0.1238 0.3848 1.0194 0.021 Uiso 1 1 calc R U . . .
B11 B 0.11288(10) 0.58165(10) 0.98018(13) 0.0193(3) Uani 1 1 d . . . . .
H11 H 0.0342 0.5887 0.9459 0.023 Uiso 1 1 calc R U . . .
B10 B 0.20069(10) 0.65908(10) 0.91639(13) 0.0202(3) Uani 1 1 d . . . . .
H10 H 0.1798 0.7173 0.8399 0.024 Uiso 1 1 calc R U . . .
B3 B 0.26351(10) 0.48162(11) 1.14563(13) 0.0204(3) Uani 1 1 d . . . . .
H3 H 0.2844 0.4225 1.2211 0.025 Uiso 1 1 calc R U . . .
B6 B 0.17749(10) 0.67982(11) 1.07328(13) 0.0233(3) Uani 1 1 d . . . . .
H6 H 0.1413 0.7526 1.1016 0.028 Uiso 1 1 calc R U . . .
B7 B 0.15601(10) 0.55591(11) 1.14040(13) 0.0217(3) Uani 1 1 d . . . . .
H7 H 0.1056 0.5466 1.2127 0.026 Uiso 1 1 calc R U . . .
B4 B 0.35138(10) 0.55796(11) 1.08171(13) 0.0222(3) Uani 1 1 d . . . . .
H4 H 0.4301 0.5490 1.1145 0.027 Uiso 1 1 calc R U . . .
B2 B 0.30810(10) 0.58417(10) 0.92216(13) 0.0201(3) Uani 1 1 d . . . . .
H2 H 0.3580 0.5918 0.8491 0.024 Uiso 1 1 calc R U . . .
B5 B 0.29852(10) 0.68128(11) 1.03655(14) 0.0239(3) Uani 1 1 d . . . . .
H5 H 0.3423 0.7548 1.0402 0.029 Uiso 1 1 calc R U . . .
B8 B 0.27100(11) 0.61779(11) 1.17558(14) 0.0244(3) Uani 1 1 d . . . . .
H8 H 0.2966 0.6496 1.2711 0.029 Uiso 1 1 calc R U . . .

loop_
_atom_site_aniso_label
_atom_site_aniso_U_11
_atom_site_aniso_U_22
_atom_site_aniso_U_33
_atom_site_aniso_U_23
_atom_site_aniso_U_13
_atom_site_aniso_U_12
N20 0.0401(7) 0.0283(6) 0.0291(6) -0.0017(5) 0.0093(5) 0.0116(5)
C21 0.0183(5) 0.0149(5) 0.0187(6) 0.0012(4) 0.0022(4) 0.0030(4)
N28 0.0550(8) 0.0255(6) 0.0244(6) -0.0012(5) -0.0028(5) 0.0032(5)
C14 0.0197(6) 0.0191(6) 0.0217(6) 0.0020(5) 0.0036(4) -0.0002(4)
C16 0.0194(5) 0.0193(6) 0.0210(6) -0.0033(5) 0.0005(4) 0.0023(4)
C13 0.0150(5) 0.0170(6) 0.0203(6) -0.0006(4) 0.0005(4) 0.0003(4)
C12 0.0174(5) 0.0140(5) 0.0196(6) 0.0015(4) 0.0024(4) 0.0006(4)
C18 0.0209(5) 0.0195(6) 0.0233(6) 0.0012(5) 0.0063(4) 0.0007(4)
C17 0.0240(6) 0.0171(6) 0.0250(6) 0.0017(5) 0.0045(5) 0.0011(4)
C26 0.0236(6) 0.0176(6) 0.0231(6) 0.0020(5) 0.0045(5) -0.0012(4)
C15 0.0199(6) 0.0240(6) 0.0220(6) -0.0016(5) 0.0051(4) 0.0006(5)
C1 0.0171(5) 0.0162(5) 0.0199(6) 0.0008(4) 0.0016(4) 0.0005(4)
C22 0.0256(6) 0.0186(6) 0.0215(6) 0.0021(5) 0.0029(5) -0.0024(5)
C24 0.0277(6) 0.0173(6) 0.0204(6) 0.0000(4) -0.0002(5) 0.0055(5)
C25 0.0290(6) 0.0208(6) 0.0206(6) 0.0029(5) 0.0058(5) 0.0017(5)
C23 0.0291(6) 0.0185(6) 0.0249(6) -0.0002(5) 0.0004(5) -0.0035(5)
C19 0.0269(6) 0.0240(6) 0.0214(6) -0.0010(5) 0.0036(5) 0.0030(5)
C27 0.0373(7) 0.0178(6) 0.0239(7) 0.0018(5) 0.0011(5) 0.0041(5)
B9 0.0170(6) 0.0176(6) 0.0186(6) 0.0026(5) 0.0033(5) 0.0019(5)
B11 0.0212(6) 0.0161(6) 0.0209(6) 0.0011(5) 0.0036(5) 0.0032(5)
B10 0.0234(6) 0.0130(6) 0.0239(6) -0.0006(5) 0.0026(5) 0.0004(5)
B3 0.0219(6) 0.0208(7) 0.0183(6) -0.0007(5) 0.0014(5) 0.0032(5)
B6 0.0277(7) 0.0185(7) 0.0233(7) -0.0019(5) 0.0013(5) 0.0026(5)
B7 0.0249(7) 0.0205(7) 0.0199(6) -0.0006(5) 0.0035(5) 0.0054(5)
B4 0.0212(6) 0.0195(7) 0.0248(7) -0.0031(5) -0.0012(5) -0.0009(5)
B2 0.0194(6) 0.0158(6) 0.0248(7) 0.0003(5) 0.0019(5) -0.0022(5)
B5 0.0253(7) 0.0173(6) 0.0282(7) -0.0034(5) -0.0004(5) -0.0009(5)
B8 0.0279(7) 0.0208(7) 0.0234(7) -0.0042(5) -0.0009(5) 0.0035(5)

loop_
_atom_type_symbol
_atom_type_description
_atom_type_scat_dispersion_real
_atom_type_scat_dispersion_imag
_atom_type_scat_source
C C 0.0181 0.0091 'International Tables Vol C Tables 4.2.6.8 and 6.1.1.4'
H H 0.0000 0.0000 'International Tables Vol C Tables 4.2.6.8 and 6.1.1.4'
B B 0.0090 0.0039 'International Tables Vol C Tables 4.2.6.8 and 6.1.1.4'
N N 0.0311 0.0180 'International Tables Vol C Tables 4.2.6.8 and 6.1.1.4'

loop_
_geom_angle_atom_site_label_1
_geom_angle_atom_site_label_2
_geom_angle_atom_site_label_3
_geom_angle
_geom_angle_site_symmetry_1
_geom_angle_site_symmetry_3
_geom_angle_publ_flag
C26 C21 C12 119.77(10) . . ?
C22 C21 C12 120.96(10) . . ?
C22 C21 C26 119.19(11) . . ?
C13 C14 H14 119.8 . . ?
C15 C14 H14 119.8 . . ?
C15 C14 C13 120.41(11) . . ?
C17 C16 C19 120.58(11) . . ?
C15 C16 C17 120.30(11) . . ?
C15 C16 C19 119.11(11) . . ?
C14 C13 C18 119.29(11) . . ?
C14 C13 C1 121.17(10) . . ?
C18 C13 C1 119.42(10) . . ?
C21 C12 C1 119.83(9) . . ?
C21 C12 B9 119.35(9) . . ?
C21 C12 B11 121.21(9) . . ?
C21 C12 B10 119.82(9) . . ?
C21 C12 B2 117.15(9) . . ?
C1 C12 B9 60.23(7) . . ?
C1 C12 B11 109.93(9) . . ?
C1 C12 B10 110.15(9) . . ?
C1 C12 B2 60.60(7) . . ?
B11 C12 B9 62.09(7) . . ?
B11 C12 B2 113.33(9) . . ?
B10 C12 B9 113.28(9) . . ?
B10 C12 B11 62.75(8) . . ?
B10 C12 B2 62.14(7) . . ?
B2 C12 B9 112.01(9) . . ?
C13 C18 H18 119.7 . . ?
C17 C18 C13 120.56(11) . . ?
C17 C18 H18 119.7 . . ?
C16 C17 H17 120.3 . . ?
C18 C17 C16 119.46(11) . . ?
C18 C17 H17 120.3 . . ?
C21 C26 H26 119.7 . . ?
C25 C26 C21 120.56(11) . . ?
C25 C26 H26 119.7 . . ?
C14 C15 C16 119.84(11) . . ?
C14 C15 H15 120.1 . . ?
C16 C15 H15 120.1 . . ?
C13 C1 C12 119.61(9) . . ?
C13 C1 B9 117.02(9) . . ?
C13 C1 B3 120.10(10) . . ?
C13 C1 B4 120.98(9) . . ?
C13 C1 B2 119.12(10) . . ?
C12 C1 B9 60.83(7) . . ?
C12 C1 B3 110.28(9) . . ?
C12 C1 B4 110.29(9) . . ?
C12 C1 B2 60.59(7) . . ?
B9 C1 B2 112.51(9) . . ?
B3 C1 B9 62.27(7) . . ?
B3 C1 B4 62.47(8) . . ?
B3 C1 B2 112.97(9) . . ?
B4 C1 B9 113.57(9) . . ?
B4 C1 B2 62.01(8) . . ?
C21 C22 H22 119.7 . . ?
C23 C22 C21 120.62(11) . . ?
C23 C22 H22 119.7 . . ?
C25 C24 C27 120.40(12) . . ?
C23 C24 C25 120.41(11) . . ?
C23 C24 C27 119.19(12) . . ?
C26 C25 C24 119.51(11) . . ?
C26 C25 H25 120.2 . . ?
C24 C25 H25 120.2 . . ?
C22 C23 C24 119.72(12) . . ?
C22 C23 H23 120.1 . . ?
C24 C23 H23 120.1 . . ?
N20 C19 C16 178.21(14) . . ?
N28 C27 C24 178.88(15) . . ?
C12 B9 H9 123.7 . . ?
C12 B9 B11 58.33(7) . . ?
C12 B9 B3 105.79(9) . . ?
C12 B9 B7 105.29(9) . . ?
C1 B9 C12 58.94(7) . . ?
C1 B9 H9 123.6 . . ?
C1 B9 B11 105.89(9) . . ?
C1 B9 B3 58.49(7) . . ?
C1 B9 B7 105.39(9) . . ?
B11 B9 H9 122.0 . . ?
B3 B9 H9 122.0 . . ?
B3 B9 B11 108.17(10) . . ?
B7 B9 H9 122.8 . . ?
B7 B9 B11 60.23(8) . . ?
B7 B9 B3 60.04(8) . . ?
C12 B11 B9 59.58(7) . . ?
C12 B11 H11 123.9 . . ?
C12 B11 B10 58.56(7) . . ?
C12 B11 B6 105.19(9) . . ?
C12 B11 B7 105.81(9) . . ?
B9 B11 H11 121.6 . . ?
B9 B11 B10 107.86(9) . . ?
B9 B11 B6 107.64(10) . . ?
B9 B11 B7 59.66(7) . . ?
B10 B11 H11 121.8 . . ?
B6 B11 H11 122.5 . . ?
B6 B11 B10 59.83(8) . . ?
B6 B11 B7 60.10(8) . . ?
B7 B11 H11 122.1 . . ?
B7 B11 B10 107.97(10) . . ?
C12 B10 B11 58.69(7) . . ?
C12 B10 H10 123.8 . . ?
C12 B10 B6 105.43(9) . . ?
C12 B10 B2 59.58(7) . . ?
C12 B10 B5 105.84(9) . . ?
B11 B10 H10 121.5 . . ?
B6 B10 B11 60.01(8) . . ?
B6 B10 H10 122.3 . . ?
B6 B10 B2 107.65(10) . . ?
B6 B10 B5 60.34(8) . . ?
B2 B10 B11 107.98(9) . . ?
B2 B10 H10 121.7 . . ?
B2 B10 B5 59.44(8) . . ?
B5 B10 B11 108.33(10) . . ?
B5 B10 H10 122.0 . . ?
C1 B3 B9 59.24(7) . . ?
C1 B3 H3 124.0 . . ?
C1 B3 B7 105.78(9) . . ?
C1 B3 B4 58.80(7) . . ?
C1 B3 B8 105.60(10) . . ?
B9 B3 H3 121.5 . . ?
B7 B3 B9 59.79(8) . . ?
B7 B3 H3 121.8 . . ?
B7 B3 B4 108.64(10) . . ?
B4 B3 B9 108.11(9) . . ?
B4 B3 H3 121.4 . . ?
B8 B3 B9 108.29(9) . . ?
B8 B3 H3 121.9 . . ?
B8 B3 B7 60.64(8) . . ?
B8 B3 B4 60.10(8) . . ?
B11 B6 H6 121.6 . . ?
B11 B6 B7 59.98(8) . . ?
B11 B6 B5 108.17(10) . . ?
B11 B6 B8 108.24(10) . . ?
B10 B6 B11 60.16(8) . . ?
B10 B6 H6 121.7 . . ?
B10 B6 B7 108.14(9) . . ?
B10 B6 B5 59.98(8) . . ?
B10 B6 B8 108.03(10) . . ?
B7 B6 H6 121.6 . . ?
B7 B6 B5 108.16(10) . . ?
B7 B6 B8 60.26(8) . . ?
B5 B6 H6 121.7 . . ?
B8 B6 H6 121.6 . . ?
B8 B6 B5 59.92(8) . . ?
B9 B7 B11 60.10(7) . . ?
B9 B7 B3 60.17(7) . . ?
B9 B7 B6 107.83(10) . . ?
B9 B7 H7 121.7 . . ?
B9 B7 B8 107.76(9) . . ?
B11 B7 B6 59.91(8) . . ?
B11 B7 H7 121.6 . . ?
B11 B7 B8 107.92(10) . . ?
B3 B7 B11 108.17(9) . . ?
B3 B7 B6 107.64(10) . . ?
B3 B7 H7 121.8 . . ?
B3 B7 B8 59.60(8) . . ?
B6 B7 H7 121.9 . . ?
B6 B7 B8 59.93(8) . . ?
B8 B7 H7 122.0 . . ?
C1 B4 B3 58.73(7) . . ?
C1 B4 H4 123.9 . . ?
C1 B4 B2 59.58(7) . . ?
C1 B4 B5 105.62(9) . . ?
C1 B4 B8 105.35(10) . . ?
B3 B4 H4 121.7 . . ?
B3 B4 B2 107.98(9) . . ?
B3 B4 B5 107.92(10) . . ?
B3 B4 B8 59.85(8) . . ?
B2 B4 H4 121.6 . . ?
B2 B4 B5 59.43(8) . . ?
B2 B4 B8 107.64(10) . . ?
B5 B4 H4 122.3 . . ?
B8 B4 H4 122.4 . . ?
B8 B4 B5 60.16(8) . . ?
C12 B2 C1 58.81(7) . . ?
C12 B2 B10 58.28(7) . . ?
C12 B2 B4 105.98(9) . . ?
C12 B2 H2 123.7 . . ?
C12 B2 B5 105.58(9) . . ?
C1 B2 B10 105.66(9) . . ?
C1 B2 B4 58.41(7) . . ?
C1 B2 H2 123.8 . . ?
C1 B2 B5 105.55(10) . . ?
B10 B2 H2 122.0 . . ?
B4 B2 B10 108.61(10) . . ?
B4 B2 H2 121.7 . . ?
B5 B2 B10 60.39(8) . . ?
B5 B2 B4 60.51(8) . . ?
B5 B2 H2 122.4 . . ?
B10 B5 B6 59.68(8) . . ?
B10 B5 B4 108.08(9) . . ?
B10 B5 H5 121.7 . . ?
B10 B5 B8 107.81(10) . . ?
B6 B5 H5 122.0 . . ?
B4 B5 B6 107.63(10) . . ?
B4 B5 H5 121.8 . . ?
B4 B5 B8 59.73(8) . . ?
B2 B5 B10 60.17(8) . . ?
B2 B5 B6 107.71(10) . . ?
B2 B5 B4 60.06(8) . . ?
B2 B5 H5 121.7 . . ?
B2 B5 B8 107.80(10) . . ?
B8 B5 B6 59.95(8) . . ?
B8 B5 H5 121.9 . . ?
B3 B8 B6 107.67(10) . . ?
B3 B8 B7 59.75(8) . . ?
B3 B8 B4 60.05(8) . . ?
B3 B8 B5 108.04(10) . . ?
B3 B8 H8 121.9 . . ?
B6 B8 B7 59.81(8) . . ?
B6 B8 H8 121.8 . . ?
B7 B8 H8 121.9 . . ?
B4 B8 B6 108.07(10) . . ?
B4 B8 B7 107.88(10) . . ?
B4 B8 B5 60.11(8) . . ?
B4 B8 H8 121.6 . . ?
B5 B8 B6 60.12(8) . . ?
B5 B8 B7 107.97(10) . . ?
B5 B8 H8 121.6 . . ?

loop_
_geom_bond_atom_site_label_1
_geom_bond_atom_site_label_2
_geom_bond_distance
_geom_bond_site_symmetry_2
_geom_bond_publ_flag
N20 C19 1.1446(17) . ?
C21 C12 1.5063(16) . ?
C21 C26 1.3980(17) . ?
C21 C22 1.3920(16) . ?
N28 C27 1.1489(18) . ?
C14 H14 0.9500 . ?
C14 C13 1.3932(16) . ?
C14 C15 1.3853(17) . ?
C16 C17 1.3946(17) . ?
C16 C15 1.3921(18) . ?
C16 C19 1.4440(17) . ?
C13 C18 1.3979(17) . ?
C13 C1 1.5081(16) . ?
C12 C1 1.7026(15) . ?
C12 B9 1.7355(17) . ?
C12 B11 1.7128(17) . ?
C12 B10 1.7104(17) . ?
C12 B2 1.7339(17) . ?
C18 H18 0.9500 . ?
C18 C17 1.3865(17) . ?
C17 H17 0.9500 . ?
C26 H26 0.9500 . ?
C26 C25 1.3862(18) . ?
C15 H15 0.9500 . ?
C1 B9 1.7253(17) . ?
C1 B3 1.7117(18) . ?
C1 B4 1.7129(18) . ?
C1 B2 1.7340(17) . ?
C22 H22 0.9500 . ?
C22 C23 1.3859(18) . ?
C24 C25 1.3939(18) . ?
C24 C23 1.3891(18) . ?
C24 C27 1.4441(17) . ?
C25 H25 0.9500 . ?
C23 H23 0.9500 . ?
B9 H9 1.1200 . ?
B9 B11 1.7785(18) . ?
B9 B3 1.7772(18) . ?
B9 B7 1.7705(19) . ?
B11 H11 1.1200 . ?
B11 B10 1.7822(19) . ?
B11 B6 1.7794(19) . ?
B11 B7 1.7807(19) . ?
B10 H10 1.1200 . ?
B10 B6 1.776(2) . ?
B10 B2 1.7777(19) . ?
B10 B5 1.782(2) . ?
B3 H3 1.1200 . ?
B3 B7 1.7750(19) . ?
B3 B4 1.776(2) . ?
B3 B8 1.7722(19) . ?
B6 H6 1.1200 . ?
B6 B7 1.783(2) . ?
B6 B5 1.788(2) . ?
B6 B8 1.785(2) . ?
B7 H7 1.1200 . ?
B7 B8 1.791(2) . ?
B4 H4 1.1200 . ?
B4 B2 1.776(2) . ?
B4 B5 1.784(2) . ?
B4 B8 1.777(2) . ?
B2 H2 1.1200 . ?
B2 B5 1.764(2) . ?
B5 H5 1.1200 . ?
B5 B8 1.784(2) . ?
B8 H8 1.1200 . ?

loop_
_geom_torsion_atom_site_label_1
_geom_torsion_atom_site_label_2
_geom_torsion_atom_site_label_3
_geom_torsion_atom_site_label_4
_geom_torsion
_geom_torsion_site_symmetry_1
_geom_torsion_site_symmetry_2
_geom_torsion_site_symmetry_3
_geom_torsion_site_symmetry_4
_geom_torsion_publ_flag
C21 C12 C1 C13 -2.50(15) . . . . ?
C21 C12 C1 B9 -108.84(11) . . . . ?
C21 C12 C1 B3 -148.09(10) . . . . ?
C21 C12 C1 B4 144.79(10) . . . . ?
C21 C12 C1 B2 106.29(11) . . . . ?
C21 C12 B9 C1 109.63(11) . . . . ?
C21 C12 B9 B11 -112.02(11) . . . . ?
C21 C12 B9 B3 146.07(10) . . . . ?
C21 C12 B9 B7 -151.36(10) . . . . ?
C21 C12 B11 B9 109.12(11) . . . . ?
C21 C12 B11 B10 -110.00(11) . . . . ?
C21 C12 B11 B6 -149.07(10) . . . . ?
C21 C12 B11 B7 148.31(10) . . . . ?
C21 C12 B10 B11 112.13(11) . . . . ?
C21 C12 B10 B6 151.34(10) . . . . ?
C21 C12 B10 B2 -106.97(11) . . . . ?
C21 C12 B10 B5 -145.75(10) . . . . ?
C21 C12 B2 C1 -110.66(10) . . . . ?
C21 C12 B2 B10 111.17(11) . . . . ?
C21 C12 B2 B4 -146.52(10) . . . . ?
C21 C12 B2 B5 150.34(10) . . . . ?
C21 C26 C25 C24 -0.64(18) . . . . ?
C21 C22 C23 C24 -0.47(19) . . . . ?
C14 C13 C18 C17 3.56(18) . . . . ?
C14 C13 C1 C12 68.46(14) . . . . ?
C14 C13 C1 B9 138.61(11) . . . . ?
C14 C13 C1 B3 -149.33(11) . . . . ?
C14 C13 C1 B4 -75.30(15) . . . . ?
C14 C13 C1 B2 -2.28(16) . . . . ?
C13 C14 C15 C16 0.32(18) . . . . ?
C13 C18 C17 C16 -0.71(18) . . . . ?
C13 C1 B9 C12 -110.52(11) . . . . ?
C13 C1 B9 B11 -146.54(10) . . . . ?
C13 C1 B9 B3 111.58(11) . . . . ?
C13 C1 B9 B7 150.65(10) . . . . ?
C13 C1 B3 B9 -106.78(11) . . . . ?
C13 C1 B3 B7 -145.82(10) . . . . ?
C13 C1 B3 B4 111.65(11) . . . . ?
C13 C1 B3 B8 150.93(10) . . . . ?
C13 C1 B4 B3 -110.28(12) . . . . ?
C13 C1 B4 B2 108.89(12) . . . . ?
C13 C1 B4 B5 147.95(11) . . . . ?
C13 C1 B4 B8 -149.38(11) . . . . ?
C13 C1 B2 C12 109.59(11) . . . . ?
C13 C1 B2 B10 145.69(10) . . . . ?
C13 C1 B2 B4 -111.80(11) . . . . ?
C13 C1 B2 B5 -151.35(10) . . . . ?
C12 C21 C26 C25 -176.27(11) . . . . ?
C12 C21 C22 C23 176.79(11) . . . . ?
C12 C1 B9 B11 -36.02(8) . . . . ?
C12 C1 B9 B3 -137.89(9) . . . . ?
C12 C1 B9 B7 -98.82(9) . . . . ?
C12 C1 B3 B9 38.62(8) . . . . ?
C12 C1 B3 B7 -0.42(12) . . . . ?
C12 C1 B3 B4 -102.96(10) . . . . ?
C12 C1 B3 B8 -63.68(11) . . . . ?
C12 C1 B4 B3 102.95(9) . . . . ?
C12 C1 B4 B2 -37.89(9) . . . . ?
C12 C1 B4 B5 1.17(12) . . . . ?
C12 C1 B4 B8 63.84(11) . . . . ?
C12 C1 B2 B10 36.10(8) . . . . ?
C12 C1 B2 B4 138.61(9) . . . . ?
C12 C1 B2 B5 99.06(10) . . . . ?
C12 B9 B11 B10 -34.44(8) . . . . ?
C12 B9 B11 B6 -97.59(10) . . . . ?
C12 B9 B11 B7 -135.21(10) . . . . ?
C12 B9 B3 C1 -36.65(8) . . . . ?
C12 B9 B3 B7 98.81(10) . . . . ?
C12 B9 B3 B4 -2.64(12) . . . . ?
C12 B9 B3 B8 60.99(11) . . . . ?
C12 B9 B7 B11 38.43(8) . . . . ?
C12 B9 B7 B3 -99.68(9) . . . . ?
C12 B9 B7 B6 0.84(12) . . . . ?
C12 B9 B7 B8 -62.44(11) . . . . ?
C12 B11 B10 B6 -135.28(10) . . . . ?
C12 B11 B10 B2 -34.87(9) . . . . ?
C12 B11 B10 B5 -97.76(10) . . . . ?
C12 B11 B6 B10 38.47(8) . . . . ?
C12 B11 B6 B7 -99.77(10) . . . . ?
C12 B11 B6 B5 1.14(12) . . . . ?
C12 B11 B6 B8 -62.29(12) . . . . ?
C12 B11 B7 B9 -39.15(8) . . . . ?
C12 B11 B7 B3 -1.59(12) . . . . ?
C12 B11 B7 B6 98.70(10) . . . . ?
C12 B11 B7 B8 61.44(11) . . . . ?
C12 B10 B6 B11 -38.58(8) . . . . ?
C12 B10 B6 B7 -1.22(12) . . . . ?
C12 B10 B6 B5 99.71(10) . . . . ?
C12 B10 B6 B8 62.53(12) . . . . ?
C12 B10 B2 C1 -36.33(8) . . . . ?
C12 B10 B2 B4 -97.67(10) . . . . ?
C12 B10 B2 B5 -135.59(10) . . . . ?
C12 B10 B5 B6 -99.02(10) . . . . ?
C12 B10 B5 B4 1.25(13) . . . . ?
C12 B10 B5 B2 38.84(9) . . . . ?
C12 B10 B5 B8 -61.87(12) . . . . ?
C12 B2 B5 B10 -38.17(9) . . . . ?
C12 B2 B5 B6 -0.72(12) . . . . ?
C12 B2 B5 B4 99.83(10) . . . . ?
C12 B2 B5 B8 62.57(11) . . . . ?
C18 C13 C1 C12 -115.50(12) . . . . ?
C18 C13 C1 B9 -45.34(15) . . . . ?
C18 C13 C1 B3 26.72(16) . . . . ?
C18 C13 C1 B4 100.74(13) . . . . ?
C18 C13 C1 B2 173.76(10) . . . . ?
C17 C16 C15 C14 2.57(18) . . . . ?
C26 C21 C12 C1 -100.99(12) . . . . ?
C26 C21 C12 B9 -171.46(10) . . . . ?
C26 C21 C12 B11 115.23(12) . . . . ?
C26 C21 C12 B10 40.88(15) . . . . ?
C26 C21 C12 B2 -30.98(15) . . . . ?
C26 C21 C22 C23 0.19(18) . . . . ?
C15 C14 C13 C18 -3.36(17) . . . . ?
C15 C14 C13 C1 172.69(11) . . . . ?
C15 C16 C17 C18 -2.37(18) . . . . ?
C1 C13 C18 C17 -172.56(11) . . . . ?
C1 C12 B9 B11 138.35(9) . . . . ?
C1 C12 B9 B3 36.44(8) . . . . ?
C1 C12 B9 B7 99.01(9) . . . . ?
C1 C12 B11 B9 -37.85(8) . . . . ?
C1 C12 B11 B10 103.03(9) . . . . ?
C1 C12 B11 B6 63.96(11) . . . . ?
C1 C12 B11 B7 1.34(12) . . . . ?
C1 C12 B10 B11 -102.67(10) . . . . ?
C1 C12 B10 B6 -63.45(11) . . . . ?
C1 C12 B10 B2 38.24(9) . . . . ?
C1 C12 B10 B5 -0.54(12) . . . . ?
C1 C12 B2 B10 -138.17(9) . . . . ?
C1 C12 B2 B4 -35.86(8) . . . . ?
C1 C12 B2 B5 -99.00(10) . . . . ?
C1 B9 B11 C12 36.29(8) . . . . ?
C1 B9 B11 B10 1.85(12) . . . . ?
C1 B9 B11 B6 -61.30(11) . . . . ?
C1 B9 B11 B7 -98.92(10) . . . . ?
C1 B9 B3 B7 135.46(10) . . . . ?
C1 B9 B3 B4 34.01(9) . . . . ?
C1 B9 B3 B8 97.64(10) . . . . ?
C1 B9 B7 B11 99.77(9) . . . . ?
C1 B9 B7 B3 -38.33(8) . . . . ?
C1 B9 B7 B6 62.19(11) . . . . ?
C1 B9 B7 B8 -1.09(12) . . . . ?
C1 B3 B7 B9 38.78(9) . . . . ?
C1 B3 B7 B11 1.24(12) . . . . ?
C1 B3 B7 B6 -62.06(12) . . . . ?
C1 B3 B7 B8 -99.30(10) . . . . ?
C1 B3 B4 B2 34.93(9) . . . . ?
C1 B3 B4 B5 97.74(10) . . . . ?
C1 B3 B4 B8 135.30(10) . . . . ?
C1 B3 B8 B6 62.42(12) . . . . ?
C1 B3 B8 B7 99.61(10) . . . . ?
C1 B3 B8 B4 -38.66(9) . . . . ?
C1 B3 B8 B5 -1.09(12) . . . . ?
C1 B4 B2 C12 36.04(8) . . . . ?
C1 B4 B2 B10 97.31(10) . . . . ?
C1 B4 B2 B5 135.19(10) . . . . ?
C1 B4 B5 B10 -1.48(13) . . . . ?
C1 B4 B5 B6 61.55(12) . . . . ?
C1 B4 B5 B2 -39.13(9) . . . . ?
C1 B4 B5 B8 99.00(10) . . . . ?
C1 B4 B8 B3 38.57(9) . . . . ?
C1 B4 B8 B6 -61.82(12) . . . . ?
C1 B4 B8 B7 1.40(12) . . . . ?
C1 B4 B8 B5 -99.46(10) . . . . ?
C1 B2 B5 B10 -99.45(10) . . . . ?
C1 B2 B5 B6 -62.00(11) . . . . ?
C1 B2 B5 B4 38.55(9) . . . . ?
C1 B2 B5 B8 1.28(12) . . . . ?
C22 C21 C12 C1 82.44(14) . . . . ?
C22 C21 C12 B9 11.96(15) . . . . ?
C22 C21 C12 B11 -61.35(15) . . . . ?
C22 C21 C12 B10 -135.70(11) . . . . ?
C22 C21 C12 B2 152.44(11) . . . . ?
C22 C21 C26 C25 0.36(18) . . . . ?
C25 C24 C23 C22 0.19(19) . . . . ?
C23 C24 C25 C26 0.36(19) . . . . ?
C19 C16 C17 C18 176.38(11) . . . . ?
C19 C16 C15 C14 -176.19(11) . . . . ?
C27 C24 C25 C26 -179.72(11) . . . . ?
C27 C24 C23 C22 -179.73(12) . . . . ?
B9 C12 C1 C13 106.34(11) . . . . ?
B9 C12 C1 B3 -39.25(9) . . . . ?
B9 C12 C1 B4 -106.37(10) . . . . ?
B9 C12 C1 B2 -144.87(9) . . . . ?
B9 C12 B11 B10 140.88(10) . . . . ?
B9 C12 B11 B6 101.81(10) . . . . ?
B9 C12 B11 B7 39.19(9) . . . . ?
B9 C12 B10 B11 -37.37(9) . . . . ?
B9 C12 B10 B6 1.85(12) . . . . ?
B9 C12 B10 B2 103.54(10) . . . . ?
B9 C12 B10 B5 64.76(12) . . . . ?
B9 C12 B2 C1 32.60(9) . . . . ?
B9 C12 B2 B10 -105.57(10) . . . . ?
B9 C12 B2 B4 -3.26(12) . . . . ?
B9 C12 B2 B5 -66.40(11) . . . . ?
B9 C1 B3 B7 -39.04(9) . . . . ?
B9 C1 B3 B4 -141.58(10) . . . . ?
B9 C1 B3 B8 -102.30(10) . . . . ?
B9 C1 B4 B3 36.88(9) . . . . ?
B9 C1 B4 B2 -103.95(10) . . . . ?
B9 C1 B4 B5 -64.89(12) . . . . ?
B9 C1 B4 B8 -2.22(13) . . . . ?
B9 C1 B2 C12 -32.95(9) . . . . ?
B9 C1 B2 B10 3.15(12) . . . . ?
B9 C1 B2 B4 105.66(10) . . . . ?
B9 C1 B2 B5 66.11(11) . . . . ?
B9 B11 B10 C12 34.86(9) . . . . ?
B9 B11 B10 B6 -100.42(10) . . . . ?
B9 B11 B10 B2 -0.01(12) . . . . ?
B9 B11 B10 B5 -62.90(11) . . . . ?
B9 B11 B6 B10 100.81(10) . . . . ?
B9 B11 B6 B7 -37.43(9) . . . . ?
B9 B11 B6 B5 63.48(12) . . . . ?
B9 B11 B6 B8 0.05(13) . . . . ?
B9 B11 B7 B3 37.57(9) . . . . ?
B9 B11 B7 B6 137.85(10) . . . . ?
B9 B11 B7 B8 100.60(10) . . . . ?
B9 B3 B7 B11 -37.54(9) . . . . ?
B9 B3 B7 B6 -100.84(10) . . . . ?
B9 B3 B7 B8 -138.08(10) . . . . ?
B9 B3 B4 C1 -34.19(8) . . . . ?
B9 B3 B4 B2 0.74(12) . . . . ?
B9 B3 B4 B5 63.55(12) . . . . ?
B9 B3 B4 B8 101.11(10) . . . . ?
B9 B3 B8 B6 0.26(13) . . . . ?
B9 B3 B8 B7 37.45(9) . . . . ?
B9 B3 B8 B4 -100.82(10) . . . . ?
B9 B3 B8 B5 -63.25(12) . . . . ?
B9 B7 B8 B3 -37.49(9) . . . . ?
B9 B7 B8 B6 100.73(10) . . . . ?
B9 B7 B8 B4 -0.19(13) . . . . ?
B9 B7 B8 B5 63.34(12) . . . . ?
B11 C12 C1 C13 144.99(10) . . . . ?
B11 C12 C1 B9 38.66(9) . . . . ?
B11 C12 C1 B3 -0.60(12) . . . . ?
B11 C12 C1 B4 -67.72(11) . . . . ?
B11 C12 C1 B2 -106.21(10) . . . . ?
B11 C12 B9 C1 -138.35(9) . . . . ?
B11 C12 B9 B3 -101.91(10) . . . . ?
B11 C12 B9 B7 -39.34(9) . . . . ?
B11 C12 B10 B6 39.21(9) . . . . ?
B11 C12 B10 B2 140.91(10) . . . . ?
B11 C12 B10 B5 102.13(10) . . . . ?
B11 C12 B2 C1 100.55(10) . . . . ?
B11 C12 B2 B10 -37.63(9) . . . . ?
B11 C12 B2 B4 64.68(11) . . . . ?
B11 C12 B2 B5 1.54(12) . . . . ?
B11 B9 B3 C1 -97.87(9) . . . . ?
B11 B9 B3 B7 37.59(9) . . . . ?
B11 B9 B3 B4 -63.86(11) . . . . ?
B11 B9 B3 B8 -0.23(12) . . . . ?
B11 B9 B7 B3 -138.11(10) . . . . ?
B11 B9 B7 B6 -37.59(9) . . . . ?
B11 B9 B7 B8 -100.87(10) . . . . ?
B11 B10 B6 B7 37.37(9) . . . . ?
B11 B10 B6 B5 138.29(10) . . . . ?
B11 B10 B6 B8 101.11(10) . . . . ?
B11 B10 B2 C12 34.50(8) . . . . ?
B11 B10 B2 C1 -1.83(12) . . . . ?
B11 B10 B2 B4 -63.17(12) . . . . ?
B11 B10 B2 B5 -101.09(11) . . . . ?
B11 B10 B5 B6 -37.38(9) . . . . ?
B11 B10 B5 B4 62.89(12) . . . . ?
B11 B10 B5 B2 100.48(10) . . . . ?
B11 B10 B5 B8 -0.23(12) . . . . ?
B11 B6 B7 B9 37.67(9) . . . . ?
B11 B6 B7 B3 101.18(10) . . . . ?
B11 B6 B7 B8 138.28(10) . . . . ?
B11 B6 B5 B10 37.40(9) . . . . ?
B11 B6 B5 B4 -63.63(12) . . . . ?
B11 B6 B5 B2 -0.26(13) . . . . ?
B11 B6 B5 B8 -100.98(10) . . . . ?
B11 B6 B8 B3 -0.19(13) . . . . ?
B11 B6 B8 B7 -37.36(9) . . . . ?
B11 B6 B8 B4 63.24(12) . . . . ?
B11 B6 B8 B5 100.87(10) . . . . ?
B11 B7 B8 B3 -100.97(10) . . . . ?
B11 B7 B8 B6 37.25(9) . . . . ?
B11 B7 B8 B4 -63.67(12) . . . . ?
B11 B7 B8 B5 -0.14(12) . . . . ?
B10 C12 C1 C13 -147.70(10) . . . . ?
B10 C12 C1 B9 105.96(10) . . . . ?
B10 C12 C1 B3 66.71(11) . . . . ?
B10 C12 C1 B4 -0.41(12) . . . . ?
B10 C12 C1 B2 -38.91(9) . . . . ?
B10 C12 B9 C1 -100.72(10) . . . . ?
B10 C12 B9 B11 37.63(9) . . . . ?
B10 C12 B9 B3 -64.28(11) . . . . ?
B10 C12 B9 B7 -1.71(12) . . . . ?
B10 C12 B11 B9 -140.88(10) . . . . ?
B10 C12 B11 B6 -39.07(9) . . . . ?
B10 C12 B11 B7 -101.69(10) . . . . ?
B10 C12 B2 C1 138.17(9) . . . . ?
B10 C12 B2 B4 102.31(10) . . . . ?
B10 C12 B2 B5 39.17(9) . . . . ?
B10 B11 B6 B7 -138.23(10) . . . . ?
B10 B11 B6 B5 -37.32(9) . . . . ?
B10 B11 B6 B8 -100.76(11) . . . . ?
B10 B11 B7 B9 -100.59(10) . . . . ?
B10 B11 B7 B3 -63.03(12) . . . . ?
B10 B11 B7 B6 37.25(9) . . . . ?
B10 B11 B7 B8 0.00(12) . . . . ?
B10 B6 B7 B9 0.23(13) . . . . ?
B10 B6 B7 B11 -37.45(9) . . . . ?
B10 B6 B7 B3 63.74(12) . . . . ?
B10 B6 B7 B8 100.83(10) . . . . ?
B10 B6 B5 B4 -101.03(10) . . . . ?
B10 B6 B5 B2 -37.66(9) . . . . ?
B10 B6 B5 B8 -138.39(10) . . . . ?
B10 B6 B8 B3 -63.85(12) . . . . ?
B10 B6 B8 B7 -101.02(10) . . . . ?
B10 B6 B8 B4 -0.42(13) . . . . ?
B10 B6 B8 B5 37.21(9) . . . . ?
B10 B2 B5 B6 37.44(9) . . . . ?
B10 B2 B5 B4 137.99(10) . . . . ?
B10 B2 B5 B8 100.73(10) . . . . ?
B10 B5 B8 B3 63.41(12) . . . . ?
B10 B5 B8 B6 -37.02(9) . . . . ?
B10 B5 B8 B7 0.23(12) . . . . ?
B10 B5 B8 B4 100.95(10) . . . . ?
B3 C1 B9 C12 137.89(9) . . . . ?
B3 C1 B9 B11 101.87(10) . . . . ?
B3 C1 B9 B7 39.07(9) . . . . ?
B3 C1 B4 B2 -140.83(10) . . . . ?
B3 C1 B4 B5 -101.78(10) . . . . ?
B3 C1 B4 B8 -39.10(9) . . . . ?
B3 C1 B2 C12 -101.15(10) . . . . ?
B3 C1 B2 B10 -65.05(11) . . . . ?
B3 C1 B2 B4 37.46(9) . . . . ?
B3 C1 B2 B5 -2.09(12) . . . . ?
B3 B9 B11 C12 97.70(9) . . . . ?
B3 B9 B11 B10 63.26(11) . . . . ?
B3 B9 B11 B6 0.11(12) . . . . ?
B3 B9 B11 B7 -37.51(9) . . . . ?
B3 B9 B7 B11 138.11(10) . . . . ?
B3 B9 B7 B6 100.52(11) . . . . ?
B3 B9 B7 B8 37.24(9) . . . . ?
B3 B7 B8 B6 138.22(10) . . . . ?
B3 B7 B8 B4 37.30(9) . . . . ?
B3 B7 B8 B5 100.83(10) . . . . ?
B3 B4 B2 C12 1.46(12) . . . . ?
B3 B4 B2 C1 -34.58(8) . . . . ?
B3 B4 B2 B10 62.73(12) . . . . ?
B3 B4 B2 B5 100.61(10) . . . . ?
B3 B4 B5 B10 -63.06(12) . . . . ?
B3 B4 B5 B6 -0.03(13) . . . . ?
B3 B4 B5 B2 -100.70(10) . . . . ?
B3 B4 B5 B8 37.43(9) . . . . ?
B3 B4 B8 B6 -100.40(11) . . . . ?
B3 B4 B8 B7 -37.17(9) . . . . ?
B3 B4 B8 B5 -138.03(10) . . . . ?
B6 B11 B10 C12 135.28(10) . . . . ?
B6 B11 B10 B2 100.41(10) . . . . ?
B6 B11 B10 B5 37.52(9) . . . . ?
B6 B11 B7 B9 -137.85(10) . . . . ?
B6 B11 B7 B3 -100.28(11) . . . . ?
B6 B11 B7 B8 -37.25(9) . . . . ?
B6 B10 B2 C12 97.87(10) . . . . ?
B6 B10 B2 C1 61.54(11) . . . . ?
B6 B10 B2 B4 0.20(12) . . . . ?
B6 B10 B2 B5 -37.72(9) . . . . ?
B6 B10 B5 B4 100.27(11) . . . . ?
B6 B10 B5 B2 137.86(10) . . . . ?
B6 B10 B5 B8 37.14(9) . . . . ?
B6 B7 B8 B3 -138.22(10) . . . . ?
B6 B7 B8 B4 -100.92(11) . . . . ?
B6 B7 B8 B5 -37.39(9) . . . . ?
B6 B5 B8 B3 100.43(11) . . . . ?
B6 B5 B8 B7 37.25(9) . . . . ?
B6 B5 B8 B4 137.97(10) . . . . ?
B7 B9 B11 C12 135.21(10) . . . . ?
B7 B9 B11 B10 100.77(10) . . . . ?
B7 B9 B11 B6 37.62(9) . . . . ?
B7 B9 B3 C1 -135.46(10) . . . . ?
B7 B9 B3 B4 -101.45(10) . . . . ?
B7 B9 B3 B8 -37.83(9) . . . . ?
B7 B11 B10 C12 97.90(10) . . . . ?
B7 B11 B10 B6 -37.38(9) . . . . ?
B7 B11 B10 B2 63.04(11) . . . . ?
B7 B11 B10 B5 0.14(12) . . . . ?
B7 B11 B6 B10 138.23(10) . . . . ?
B7 B11 B6 B5 100.91(10) . . . . ?
B7 B11 B6 B8 37.47(9) . . . . ?
B7 B3 B4 C1 -97.55(10) . . . . ?
B7 B3 B4 B2 -62.62(12) . . . . ?
B7 B3 B4 B5 0.19(13) . . . . ?
B7 B3 B4 B8 37.75(9) . . . . ?
B7 B3 B8 B6 -37.19(9) . . . . ?
B7 B3 B8 B4 -138.27(10) . . . . ?
B7 B3 B8 B5 -100.70(11) . . . . ?
B7 B6 B5 B10 100.89(10) . . . . ?
B7 B6 B5 B4 -0.14(13) . . . . ?
B7 B6 B5 B2 63.23(12) . . . . ?
B7 B6 B5 B8 -37.50(9) . . . . ?
B7 B6 B8 B3 37.17(9) . . . . ?
B7 B6 B8 B4 100.60(10) . . . . ?
B7 B6 B8 B5 138.23(10) . . . . ?
B4 C1 B9 C12 100.94(10) . . . . ?
B4 C1 B9 B11 64.92(12) . . . . ?
B4 C1 B9 B3 -36.96(9) . . . . ?
B4 C1 B9 B7 2.11(12) . . . . ?
B4 C1 B3 B9 141.58(10) . . . . ?
B4 C1 B3 B7 102.53(10) . . . . ?
B4 C1 B3 B8 39.28(9) . . . . ?
B4 C1 B2 C12 -138.61(9) . . . . ?
B4 C1 B2 B10 -102.51(10) . . . . ?
B4 C1 B2 B5 -39.55(9) . . . . ?
B4 B3 B7 B9 100.56(10) . . . . ?
B4 B3 B7 B11 63.03(12) . . . . ?
B4 B3 B7 B6 -0.28(13) . . . . ?
B4 B3 B7 B8 -37.51(9) . . . . ?
B4 B3 B8 B6 101.08(11) . . . . ?
B4 B3 B8 B7 138.27(10) . . . . ?
B4 B3 B8 B5 37.57(9) . . . . ?
B4 B2 B5 B10 -137.99(10) . . . . ?
B4 B2 B5 B6 -100.55(11) . . . . ?
B4 B2 B5 B8 -37.26(9) . . . . ?
B4 B5 B8 B3 -37.54(9) . . . . ?
B4 B5 B8 B6 -137.97(10) . . . . ?
B4 B5 B8 B7 -100.72(10) . . . . ?
B2 C12 C1 C13 -108.79(11) . . . . ?
B2 C12 C1 B9 144.87(9) . . . . ?
B2 C12 C1 B3 105.62(10) . . . . ?
B2 C12 C1 B4 38.50(9) . . . . ?
B2 C12 B9 C1 -32.73(9) . . . . ?
B2 C12 B9 B11 105.62(10) . . . . ?
B2 C12 B9 B3 3.71(12) . . . . ?
B2 C12 B9 B7 66.28(11) . . . . ?
B2 C12 B11 B9 -103.50(10) . . . . ?
B2 C12 B11 B10 37.38(9) . . . . ?
B2 C12 B11 B6 -1.69(12) . . . . ?
B2 C12 B11 B7 -64.31(11) . . . . ?
B2 C12 B10 B11 -140.91(10) . . . . ?
B2 C12 B10 B6 -101.69(10) . . . . ?
B2 C12 B10 B5 -38.78(9) . . . . ?
B2 C1 B9 C12 32.86(9) . . . . ?
B2 C1 B9 B11 -3.16(12) . . . . ?
B2 C1 B9 B3 -105.03(10) . . . . ?
B2 C1 B9 B7 -65.96(11) . . . . ?
B2 C1 B3 B9 104.30(10) . . . . ?
B2 C1 B3 B7 65.25(12) . . . . ?
B2 C1 B3 B4 -37.28(9) . . . . ?
B2 C1 B3 B8 2.00(12) . . . . ?
B2 C1 B4 B3 140.83(10) . . . . ?
B2 C1 B4 B5 39.06(9) . . . . ?
B2 C1 B4 B8 101.73(10) . . . . ?
B2 B10 B6 B11 -100.97(10) . . . . ?
B2 B10 B6 B7 -63.61(12) . . . . ?
B2 B10 B6 B5 37.32(9) . . . . ?
B2 B10 B6 B8 0.14(12) . . . . ?
B2 B10 B5 B6 -137.86(10) . . . . ?
B2 B10 B5 B4 -37.59(9) . . . . ?
B2 B10 B5 B8 -100.72(10) . . . . ?
B2 B4 B5 B10 37.64(9) . . . . ?
B2 B4 B5 B6 100.67(10) . . . . ?
B2 B4 B5 B8 138.13(10) . . . . ?
B2 B4 B8 B3 100.94(10) . . . . ?
B2 B4 B8 B6 0.55(13) . . . . ?
B2 B4 B8 B7 63.77(12) . . . . ?
B2 B4 B8 B5 -37.09(9) . . . . ?
B2 B5 B8 B3 -0.13(13) . . . . ?
B2 B5 B8 B6 -100.56(10) . . . . ?
B2 B5 B8 B7 -63.31(12) . . . . ?
B2 B5 B8 B4 37.41(9) . . . . ?
B5 B10 B6 B11 -138.29(10) . . . . ?
B5 B10 B6 B7 -100.93(11) . . . . ?
B5 B10 B6 B8 -37.18(9) . . . . ?
B5 B10 B2 C12 135.59(10) . . . . ?
B5 B10 B2 C1 99.26(10) . . . . ?
B5 B10 B2 B4 37.93(9) . . . . ?
B5 B6 B7 B9 -63.25(12) . . . . ?
B5 B6 B7 B11 -100.93(10) . . . . ?
B5 B6 B7 B3 0.26(13) . . . . ?
B5 B6 B7 B8 37.35(9) . . . . ?
B5 B6 B8 B3 -101.06(11) . . . . ?
B5 B6 B8 B7 -138.23(10) . . . . ?
B5 B6 B8 B4 -37.63(9) . . . . ?
B5 B4 B2 C12 -99.15(10) . . . . ?
B5 B4 B2 C1 -135.19(10) . . . . ?
B5 B4 B2 B10 -37.88(9) . . . . ?
B5 B4 B8 B3 138.03(10) . . . . ?
B5 B4 B8 B6 37.64(9) . . . . ?
B5 B4 B8 B7 100.86(11) . . . . ?
B8 B3 B7 B9 138.08(10) . . . . ?
B8 B3 B7 B11 100.54(11) . . . . ?
B8 B3 B7 B6 37.24(9) . . . . ?
B8 B3 B4 C1 -135.30(10) . . . . ?
B8 B3 B4 B2 -100.37(10) . . . . ?
B8 B3 B4 B5 -37.56(9) . . . . ?
B8 B6 B7 B9 -100.60(10) . . . . ?
B8 B6 B7 B11 -138.28(10) . . . . ?
B8 B6 B7 B3 -37.09(9) . . . . ?
B8 B6 B5 B10 138.39(10) . . . . ?
B8 B6 B5 B4 37.36(9) . . . . ?
B8 B6 B5 B2 100.72(11) . . . . ?
B8 B4 B2 C12 -61.74(11) . . . . ?
B8 B4 B2 C1 -97.78(10) . . . . ?
B8 B4 B2 B10 -0.46(13) . . . . ?
B8 B4 B2 B5 37.41(9) . . . . ?
B8 B4 B5 B10 -100.49(11) . . . . ?
B8 B4 B5 B6 -37.46(9) . . . . ?
B8 B4 B5 B2 -138.13(10) . . . . ?
